data_2228510
loop_
_publ_author_name
'Steyl, Gideon'
'Muller, Theunis J.'
'Roodt, Andreas'

_publ_section_title
;
 Bis[2-(methylamino)troponato]copper(II)
;
_journal_coeditor_code PK2271
_journal_issue 12
_journal_name_full 'Acta Crystallographica Section E'
_journal_page_first m1508
_journal_paper_doi 10.1107/S1600536810043503
_journal_volume 66
_journal_year 2010
_chemical_formula_iupac '[Cu (C8 H8 N O)2]'
_chemical_formula_moiety 'C16 H16 Cu N2 O2'
_chemical_formula_sum 'C16 H16 Cu N2 O2'
_chemical_formula_weight 331.85
_chemical_name_systematic
;
Bis[2-(methylamino)troponato]copper(II)
;
_space_group_IT_number 14
_symmetry_cell_setting monoclinic
_symmetry_space_group_name_Hall '-P 2yn'
_symmetry_space_group_name_H-M 'P 1 21/n 1'
_atom_sites_solution_hydrogens geom
_atom_sites_solution_primary direct
_atom_sites_solution_secondary difmap
_audit_creation_method 'WinGX routine CIF_UPDATE'
_cell_angle_alpha 90
_cell_angle_beta 92.108(5)
_cell_angle_gamma 90
_cell_formula_units_Z 4
_cell_length_a 6.7541(9)
_cell_length_b 9.1599(12)
_cell_length_c 22.084(3)
_cell_measurement_reflns_used 6754
_cell_measurement_temperature 100(2)
_cell_measurement_theta_max 28.21
_cell_measurement_theta_min 2.41
_cell_volume 1365.3(3)
_computing_cell_refinement 'SAINT-Plus (Bruker, 2004)'
_computing_data_collection 'APEX2 (Bruker, 2005)'
_computing_data_reduction 'SAINT-Plus (Bruker, 2004)'
_computing_molecular_graphics 'DIAMOND (Brandenberg & Putz, 2004)'
_computing_publication_material 'WinGX (Farrugia, 1999)'
_computing_structure_refinement 'SHELXL97 (Sheldrick, 2008)'
_computing_structure_solution 'SHELXS97 (Sheldrick, 2008)'
_diffrn_ambient_temperature 100(2)
_diffrn_detector_area_resol_mean 8.5
_diffrn_measured_fraction_theta_full 0.999
_diffrn_measured_fraction_theta_max 0.999
_diffrn_measurement_device_type 'Bruker APEXII CCD area-detector'
_diffrn_measurement_method '\f and \w'
_diffrn_radiation_monochromator graphite
_diffrn_radiation_type MoK\a
_diffrn_radiation_wavelength 0.71073
_diffrn_reflns_av_R_equivalents 0.032
_diffrn_reflns_limit_h_max 8
_diffrn_reflns_limit_h_min -8
_diffrn_reflns_limit_k_max 11
_diffrn_reflns_limit_k_min -10
_diffrn_reflns_limit_l_max 28
_diffrn_reflns_limit_l_min -28
_diffrn_reflns_number 21665
_diffrn_reflns_theta_full 27.00
_diffrn_reflns_theta_max 27.00
_diffrn_reflns_theta_min 2.41
_diffrn_standards_decay_% 0
_diffrn_standards_number 0
_exptl_absorpt_coefficient_mu 1.605
_exptl_absorpt_correction_T_max 0.760
_exptl_absorpt_correction_T_min 0.583
_exptl_absorpt_correction_type multi-scan
_exptl_absorpt_process_details '(SADABS; Bruker, 2004)'
_exptl_crystal_colour black
_exptl_crystal_density_diffrn 1.614
_exptl_crystal_density_method 'not measured'
_exptl_crystal_description cuboid
_exptl_crystal_F_000 684
_exptl_crystal_size_max 0.341
_exptl_crystal_size_mid 0.321
_exptl_crystal_size_min 0.168
_refine_diff_density_max 0.362
_refine_diff_density_min -0.38
_refine_ls_extinction_method none
_refine_ls_goodness_of_fit_ref 1.063
_refine_ls_hydrogen_treatment constr
_refine_ls_matrix_type full
_refine_ls_number_parameters 190
_refine_ls_number_reflns 2985
_refine_ls_number_restraints 0
_refine_ls_restrained_S_all 1.063
_refine_ls_R_factor_all 0.0241
_refine_ls_R_factor_gt 0.0223
_refine_ls_shift/su_max 0
_refine_ls_shift/su_mean 0
_refine_ls_structure_factor_coef Fsqd
_refine_ls_weighting_details 'calc w = 1/[\s^2^(Fo^2^)+(0.0363P)^2^+0.8483P] where P=(Fo^2^+2Fc^2^)/3'
_refine_ls_weighting_scheme calc
_refine_ls_wR_factor_ref 0.0656
_reflns_number_gt 2804
_reflns_number_total 2985
_reflns_threshold_expression I>2\s(I)
_cod_data_source_file pk2271.cif
_cod_data_source_block I
_cod_original_sg_symbol_H-M 'P 21/n'
_cod_database_code 2228510
_cod_database_fobs_code 2228510

loop_
_symmetry_equiv_pos_as_xyz
'x, y, z'
'-x+1/2, y+1/2, -z+1/2'
'-x, -y, -z'
'x-1/2, -y-1/2, z-1/2'

loop_
_atom_site_type_symbol
_atom_site_label
_atom_site_fract_x
_atom_site_fract_y
_atom_site_fract_z
_atom_site_U_iso_or_equiv
_atom_site_adp_type
_atom_site_calc_flag
_atom_site_refinement_flags
_atom_site_occupancy
_atom_site_disorder_assembly
_atom_site_disorder_group
C C11 0.0756(2) 0.73761(16) -0.03802(6) 0.0123(3) Uani d . 1 . .
C C12 -0.1170(2) 0.68077(16) -0.01916(6) 0.0117(3) Uani d . 1 . .
C C13 -0.2292(2) 0.57152(18) -0.05113(7) 0.0152(3) Uani d . 1 . .
H H13 -0.3515 0.5479 -0.0336 0.018 Uiso calc R 1 . .
C C14 -0.1913(2) 0.49449(18) -0.10280(7) 0.0172(3) Uani d . 1 . .
H H14 -0.2907 0.4259 -0.1147 0.021 Uiso calc R 1 . .
C C15 -0.0299(2) 0.50069(18) -0.14071(7) 0.0171(3) Uani d . 1 . .
H H15 -0.0326 0.4366 -0.1746 0.02 Uiso calc R 1 . .
C C16 0.1324(2) 0.59075(18) -0.13361(7) 0.0157(3) Uani d . 1 . .
H H16 0.2282 0.5813 -0.1638 0.019 Uiso calc R 1 . .
C C17 0.1773(2) 0.69413(17) -0.08858(7) 0.0141(3) Uani d . 1 . .
H H17 0.2993 0.7436 -0.0934 0.017 Uiso calc R 1 . .
C C18 -0.3658(2) 0.70243(17) 0.05564(6) 0.0136(3) Uani d . 1 . .
H H18A -0.3873 0.7593 0.0924 0.02 Uiso calc R 1 . .
H H18B -0.364 0.5982 0.0656 0.02 Uiso calc R 1 . .
H H18C -0.4732 0.7221 0.0257 0.02 Uiso calc R 1 . .
C C21 -0.0559(2) 1.02279(16) 0.17475(6) 0.0119(3) Uani d . 1 . .
C C22 0.1447(2) 1.06912(16) 0.15765(6) 0.0113(3) Uani d . 1 . .
C C23 0.2695(2) 1.16602(17) 0.19214(7) 0.0145(3) Uani d . 1 . .
H H23 0.3988 1.1773 0.1773 0.017 Uiso calc R 1 . .
C C24 0.2340(2) 1.24600(17) 0.24341(7) 0.0172(3) Uani d . 1 . .
H H24 0.3422 1.3042 0.2578 0.021 Uiso calc R 1 . .
C C25 0.0645(2) 1.25541(17) 0.27773(7) 0.0176(3) Uani d . 1 . .
H H25 0.0693 1.3219 0.3108 0.021 Uiso calc R 1 . .
C C26 -0.1089(2) 1.17780(18) 0.26841(7) 0.0167(3) Uani d . 1 . .
H H26 -0.2094 1.1981 0.2962 0.02 Uiso calc R 1 . .
C C27 -0.1587(2) 1.07348(18) 0.22402(7) 0.0146(3) Uani d . 1 . .
H H27 -0.2848 1.0296 0.2283 0.018 Uiso calc R 1 . .
C C28 0.3903(2) 1.04390(17) 0.08191(7) 0.0136(3) Uani d . 1 . .
H H28A 0.4064 0.9896 0.0442 0.02 Uiso calc R 1 . .
H H28B 0.4966 1.0171 0.1112 0.02 Uiso calc R 1 . .
H H28C 0.3965 1.1489 0.0737 0.02 Uiso calc R 1 . .
N N1 -0.17729(18) 0.74362(14) 0.03074(5) 0.0117(2) Uani d . 1 . .
N N2 0.19904(18) 1.00838(14) 0.10669(5) 0.0117(2) Uani d . 1 . .
O O1 0.15352(16) 0.83831(13) -0.00342(5) 0.0158(2) Uani d . 1 . .
O O2 -0.14060(15) 0.92738(13) 0.13907(5) 0.0142(2) Uani d . 1 . .
Cu Cu 0.00529(2) 0.881953(19) 0.067482(7) 0.01073(8) Uani d . 1 . .

loop_
_atom_site_aniso_label
_atom_site_aniso_U_11
_atom_site_aniso_U_22
_atom_site_aniso_U_33
_atom_site_aniso_U_12
_atom_site_aniso_U_13
_atom_site_aniso_U_23
C11 0.0124(7) 0.0115(7) 0.0126(6) 0.0001(5) -0.0022(5) 0.0015(5)
C12 0.0118(7) 0.0108(7) 0.0122(6) 0.0004(5) -0.0013(5) 0.0018(5)
C13 0.0146(7) 0.0149(8) 0.0161(7) -0.0032(6) 0.0009(5) -0.0008(6)
C14 0.0190(7) 0.0146(8) 0.0178(7) -0.0037(6) -0.0027(6) -0.0030(6)
C15 0.0222(8) 0.0142(8) 0.0147(7) 0.0012(6) -0.0007(6) -0.0048(6)
C16 0.0183(7) 0.0160(8) 0.0128(7) 0.0034(6) 0.0016(6) -0.0005(6)
C17 0.0137(7) 0.0136(8) 0.0150(7) -0.0007(6) 0.0004(5) 0.0005(5)
C18 0.0122(7) 0.0146(8) 0.0142(7) -0.0020(6) 0.0019(5) -0.0006(5)
C21 0.0135(7) 0.0103(7) 0.0116(6) 0.0000(5) -0.0024(5) 0.0028(5)
C22 0.0120(7) 0.0094(7) 0.0123(6) 0.0013(5) -0.0016(5) 0.0024(5)
C23 0.0134(7) 0.0143(8) 0.0158(7) -0.0009(6) -0.0013(5) 0.0000(6)
C24 0.0210(8) 0.0134(8) 0.0166(7) -0.0028(6) -0.0048(6) -0.0014(6)
C25 0.0274(8) 0.0133(8) 0.0120(7) -0.0008(6) -0.0006(6) -0.0026(5)
C26 0.0224(8) 0.0162(8) 0.0118(7) 0.0015(6) 0.0030(6) 0.0001(6)
C27 0.0160(7) 0.0150(8) 0.0128(7) -0.0010(6) 0.0006(5) 0.0017(6)
C28 0.0106(7) 0.0151(8) 0.0152(7) -0.0013(5) 0.0006(5) -0.0007(5)
N1 0.0115(6) 0.0115(6) 0.0122(6) -0.0012(5) 0.0000(4) 0.0008(5)
N2 0.0114(6) 0.0110(6) 0.0127(6) -0.0007(5) -0.0011(4) -0.0003(5)
O1 0.0145(5) 0.0185(6) 0.0143(5) -0.0058(4) 0.0019(4) -0.0048(4)
O2 0.0137(5) 0.0167(6) 0.0123(5) -0.0035(4) 0.0008(4) -0.0027(4)
Cu 0.01051(11) 0.01176(12) 0.00990(11) -0.00228(6) -0.00007(7) -0.00182(6)

loop_
_atom_type_symbol
_atom_type_description
_atom_type_scat_dispersion_real
_atom_type_scat_dispersion_imag
_atom_type_scat_source
C C 0.0033 0.0016 'International Tables Vol C Tables 4.2.6.8 and 6.1.1.4'
H H 0 0 'International Tables Vol C Tables 4.2.6.8 and 6.1.1.4'
N N 0.0061 0.0033 'International Tables Vol C Tables 4.2.6.8 and 6.1.1.4'
O O 0.0106 0.006 'International Tables Vol C Tables 4.2.6.8 and 6.1.1.4'
Cu Cu 0.3201 1.2651 'International Tables Vol C Tables 4.2.6.8 and 6.1.1.4'

loop_
_geom_angle_atom_site_label_1
_geom_angle_atom_site_label_2
_geom_angle_atom_site_label_3
_geom_angle_site_symmetry_1
_geom_angle_site_symmetry_3
_geom_angle
_geom_angle_publ_flag
O1 C11 C17 . . 118.36(13) ?
O1 C11 C12 . . 115.32(13) ?
C17 C11 C12 . . 126.32(14) ?
N1 C12 C13 . . 122.96(13) ?
N1 C12 C11 . . 112.57(13) ?
C13 C12 C11 . . 124.46(13) ?
C14 C13 C12 . . 131.26(14) ?
C14 C13 H13 . . 114.4 ?
C12 C13 H13 . . 114.4 ?
C13 C14 C15 . . 130.47(15) ?
C13 C14 H14 . . 114.8 ?
C15 C14 H14 . . 114.8 ?
C16 C15 C14 . . 126.19(15) ?
C16 C15 H15 . . 116.9 ?
C14 C15 H15 . . 116.9 ?
C15 C16 C17 . . 129.65(15) ?
C15 C16 H16 . . 115.2 ?
C17 C16 H16 . . 115.2 ?
C11 C17 C16 . . 131.64(15) ?
C11 C17 H17 . . 114.2 ?
C16 C17 H17 . . 114.2 ?
N1 C18 H18A . . 109.5 ?
N1 C18 H18B . . 109.5 ?
H18A C18 H18B . . 109.5 ?
N1 C18 H18C . . 109.5 ?
H18A C18 H18C . . 109.5 ?
H18B C18 H18C . . 109.5 ?
O2 C21 C27 . . 118.58(13) ?
O2 C21 C22 . . 115.20(13) ?
C27 C21 C22 . . 126.21(14) ?
N2 C22 C23 . . 122.75(13) ?
N2 C22 C21 . . 112.46(13) ?
C23 C22 C21 . . 124.78(13) ?
C24 C23 C22 . . 130.81(14) ?
C24 C23 H23 . . 114.6 ?
C22 C23 H23 . . 114.6 ?
C23 C24 C25 . . 130.46(15) ?
C23 C24 H24 . . 114.8 ?
C25 C24 H24 . . 114.8 ?
C26 C25 C24 . . 126.51(15) ?
C26 C25 H25 . . 116.7 ?
C24 C25 H25 . . 116.7 ?
C25 C26 C27 . . 129.55(15) ?
C25 C26 H26 . . 115.2 ?
C27 C26 H26 . . 115.2 ?
C21 C27 C26 . . 131.35(15) ?
C21 C27 H27 . . 114.3 ?
C26 C27 H27 . . 114.3 ?
N2 C28 H28A . . 109.5 ?
N2 C28 H28B . . 109.5 ?
H28A C28 H28B . . 109.5 ?
N2 C28 H28C . . 109.5 ?
H28A C28 H28C . . 109.5 ?
H28B C28 H28C . . 109.5 ?
C12 N1 C18 . . 120.21(12) ?
C12 N1 Cu . . 115.20(10) ?
C18 N1 Cu . . 124.54(10) ?
C22 N2 C28 . . 120.26(12) ?
C22 N2 Cu . . 115.52(10) ?
C28 N2 Cu . . 124.15(10) ?
C11 O1 Cu . . 114.43(9) ?
C21 O2 Cu . . 114.48(9) ?
N1 Cu N2 . . 175.77(5) ?
N1 Cu O1 . . 82.26(5) ?
N2 Cu O1 . . 97.17(5) ?
N1 Cu O2 . . 98.51(5) ?
N2 Cu O2 . . 82.06(5) ?
O1 Cu O2 . . 179.23(4) ?

loop_
_geom_bond_atom_site_label_1
_geom_bond_atom_site_label_2
_geom_bond_site_symmetry_2
_geom_bond_distance
_geom_bond_publ_flag
C11 O1 . 1.2970(18) ?
C11 C17 . 1.390(2) ?
C11 C12 . 1.475(2) ?
C12 N1 . 1.3210(19) ?
C12 C13 . 1.426(2) ?
C13 C14 . 1.374(2) ?
C13 H13 . 0.95 ?
C14 C15 . 1.400(2) ?
C14 H14 . 0.95 ?
C15 C16 . 1.376(2) ?
C15 H15 . 0.95 ?
C16 C17 . 1.398(2) ?
C16 H16 . 0.95 ?
C17 H17 . 0.95 ?
C18 N1 . 1.4551(18) ?
C18 H18A . 0.98 ?
C18 H18B . 0.98 ?
C18 H18C . 0.98 ?
C21 O2 . 1.2958(18) ?
C21 C27 . 1.392(2) ?
C21 C22 . 1.482(2) ?
C22 N2 . 1.3196(19) ?
C22 C23 . 1.425(2) ?
C23 C24 . 1.377(2) ?
C23 H23 . 0.95 ?
C24 C25 . 1.399(2) ?
C24 H24 . 0.95 ?
C25 C26 . 1.379(2) ?
C25 H25 . 0.95 ?
C26 C27 . 1.401(2) ?
C26 H26 . 0.95 ?
C27 H27 . 0.95 ?
C28 N2 . 1.4582(18) ?
C28 H28A . 0.98 ?
C28 H28B . 0.98 ?
C28 H28C . 0.98 ?
N1 Cu . 1.9263(12) ?
N2 Cu . 1.9287(12) ?
O1 Cu . 1.9312(11) ?
O2 Cu . 1.9385(11) ?

loop_
_geom_hbond_atom_site_label_D
_geom_hbond_atom_site_label_H
_geom_hbond_atom_site_label_A
_geom_hbond_site_symmetry_A
_geom_hbond_distance_DH
_geom_hbond_distance_HA
_geom_hbond_distance_DA
_geom_hbond_angle_DHA
C18 H18A O2 . 0.98 2.47 3.1222(18) 124
C28 H28A O1 . 0.98 2.41 3.0715(18) 124.3

loop_
_geom_torsion_atom_site_label_1
_geom_torsion_atom_site_label_2
_geom_torsion_atom_site_label_3
_geom_torsion_atom_site_label_4
_geom_torsion_site_symmetry_1
_geom_torsion_site_symmetry_2
_geom_torsion_site_symmetry_3
_geom_torsion_site_symmetry_4
_geom_torsion
_geom_torsion_publ_flag
O1 C11 C12 N1 . . . . -0.08(18) ?
C17 C11 C12 N1 . . . . -179.70(14) ?
O1 C11 C12 C13 . . . . 179.09(14) ?
C17 C11 C12 C13 . . . . -0.5(2) ?
N1 C12 C13 C14 . . . . -179.73(16) ?
C11 C12 C13 C14 . . . . 1.2(3) ?
C12 C13 C14 C15 . . . . -0.7(3) ?
C13 C14 C15 C16 . . . . -0.3(3) ?
C14 C15 C16 C17 . . . . 0.5(3) ?
O1 C11 C17 C16 . . . . -179.83(16) ?
C12 C11 C17 C16 . . . . -0.2(3) ?
C15 C16 C17 C11 . . . . 0.1(3) ?
O2 C21 C22 N2 . . . . 2.74(18) ?
C27 C21 C22 N2 . . . . -176.28(14) ?
O2 C21 C22 C23 . . . . -176.13(14) ?
C27 C21 C22 C23 . . . . 4.8(2) ?
N2 C22 C23 C24 . . . . 175.20(16) ?
C21 C22 C23 C24 . . . . -6.0(3) ?
C22 C23 C24 C25 . . . . 0.7(3) ?
C23 C24 C25 C26 . . . . 3.1(3) ?
C24 C25 C26 C27 . . . . 0.0(3) ?
O2 C21 C27 C26 . . . . -177.74(16) ?
C22 C21 C27 C26 . . . . 1.3(3) ?
C25 C26 C27 C21 . . . . -4.0(3) ?
C13 C12 N1 C18 . . . . 0.0(2) ?
C11 C12 N1 C18 . . . . 179.21(12) ?
C13 C12 N1 Cu . . . . 177.49(11) ?
C11 C12 N1 Cu . . . . -3.32(16) ?
C23 C22 N2 C28 . . . . -2.6(2) ?
C21 C22 N2 C28 . . . . 178.48(12) ?
C23 C22 N2 Cu . . . . -179.61(11) ?
C21 C22 N2 Cu . . . . 1.49(16) ?
C17 C11 O1 Cu . . . . -176.94(11) ?
C12 C11 O1 Cu . . . . 3.41(16) ?
C27 C21 O2 Cu . . . . 173.51(11) ?
C22 C21 O2 Cu . . . . -5.60(16) ?
C12 N1 Cu O1 . . . . 4.09(10) ?
C18 N1 Cu O1 . . . . -178.57(12) ?
C12 N1 Cu O2 . . . . -175.85(10) ?
C18 N1 Cu O2 . . . . 1.49(12) ?
C22 N2 Cu O1 . . . . 176.53(11) ?
C28 N2 Cu O1 . . . . -0.34(12) ?
C22 N2 Cu O2 . . . . -3.48(11) ?
C28 N2 Cu O2 . . . . 179.66(12) ?
C11 O1 Cu N1 . . . . -4.09(10) ?
C11 O1 Cu N2 . . . . 171.68(10) ?
C21 O2 Cu N1 . . . . -179.20(10) ?
C21 O2 Cu N2 . . . . 5.04(10) ?
